data_7710603
loop_
_publ_author_name
'Chegerev, Maxim'
'Demidov, Oleg'
'Vasilyev, Pavel'
'Efimov, Nikolay'
'Kubrin, Stanislav'
'Starikov, Andrey'
'Vlasenko, Valery'
'Piskunov, Alexander'
'Shapovalova, Svetlana'
'Guda, Alexander'
'Rusalev, Yury'
'Soldatov, Alexander'

_publ_section_title
;
 Spin transitions in ferric catecholate complexes mediated by outer-sphere
 counteranions.
;
_journal_issue 29
_journal_name_full 'Dalton transactions (Cambridge, England : 2003)'
_journal_page_first 10909
_journal_page_last 10919
_journal_paper_doi 10.1039/d2dt01207c
_journal_volume 51
_journal_year 2022
_chemical_compound_source 'Rostov-on-Don, Russia'
_chemical_formula_moiety 'C32 H38 Fe N4 O2, 2.002(F3 P0.5)'
_chemical_formula_sum 'C32 H38 F6.01 Fe N4 O2 P'
_chemical_formula_weight 711.60
_chemical_name_common '(3,6-Di-tert-butylcatecholato)-(tris(2-pyridylmethyl)amine)-iron(iii) hexafluorophosphate'
_chemical_name_systematic '(3,6-Di-tert-butylcatecholato)-(tris(2-pyridylmethyl)amine)-iron(iii) hexafluorophosphate'
_space_group_crystal_system orthorhombic
_space_group_IT_number 60
_space_group_name_Hall '-P 2n 2ab'
_space_group_name_H-M_alt 'P b c n'
_symmetry_cell_setting orthorhombic
_symmetry_Int_Tables_number 60
_symmetry_space_group_name_H-M 'P b c n'
_atom_sites_solution_hydrogens geom
_atom_sites_solution_primary dual
_audit_creation_date 2021-09-09
_audit_creation_method
;
Olex2 1.3
(compiled 2020.11.12 svn.r5f609507 for OlexSys, GUI svn.r6272)
;
_audit_update_record
;
2022-04-03 deposited with the CCDC.	2022-06-27 downloaded from the CCDC.
;
_cell_angle_alpha 90
_cell_angle_beta 90
_cell_angle_gamma 90
_cell_formula_units_Z 8
_cell_length_a 23.8272(3)
_cell_length_b 18.6423(2)
_cell_length_c 15.0968(2)
_cell_measurement_reflns_used 16830
_cell_measurement_temperature 100.01(15)
_cell_measurement_theta_max 76.1430
_cell_measurement_theta_min 3.6700
_cell_volume 6705.91(14)
_computing_cell_refinement 'CrysAlisPro 1.171.38.41 (Rigaku OD, 2015)'
_computing_data_collection 'CrysAlisPro 1.171.38.41 (Rigaku OD, 2015)'
_computing_data_reduction 'CrysAlisPro 1.171.38.41 (Rigaku OD, 2015)'
_computing_molecular_graphics 'Olex2 1.3 (Dolomanov et al., 2009)'
_computing_publication_material 'Olex2 1.3 (Dolomanov et al., 2009)'
_computing_structure_refinement 'SHELXL 2014/7 (Sheldrick, 2015)'
_computing_structure_solution 'ShelXT (Sheldrick, 2015)'
_diffrn_ambient_environment N~2~
_diffrn_ambient_temperature 100.01(15)
_diffrn_detector 'CCD plate'
_diffrn_detector_area_resol_mean 5.2529
_diffrn_detector_type AtlasS2
_diffrn_measured_fraction_theta_full 0.999
_diffrn_measured_fraction_theta_max 0.995
_diffrn_measurement_details
;
List of Runs (angles in degrees, time in seconds):

  # Type    Start    End  Width  t~exp~   \w     \q     \k     \f   Frames
#--------------------------------------------------------------------------
  1  \w    -74.00  34.00   1.00    7.00    --  -41.72  77.00-120.00  108
  2  \w      9.00  42.00   1.00    7.00    --   41.72  76.00-167.26   33
  3  \w      8.00  42.00   1.00    7.00    --   41.72  81.00 -68.41   34
  4  \w      7.00  34.00   1.00    7.00    --   41.72  83.00  -5.86   27
  5  \w     27.00  98.00   1.00    7.00    --   41.72-125.00  90.00   71
  6  \w     36.00 109.00   1.00   28.00    --  112.00-111.00  60.00   73
  7  \w     83.00 178.00   1.00   28.00    --  112.00  61.00   0.00   95
  8  \w     36.00 109.00   1.00   28.00    --  112.00-111.00   0.00   73
  9  \w     36.00 104.00   1.00   28.00    --  112.00-111.00-150.00   68
 10  \w     63.00 118.00   1.00   28.00    --  112.00 178.00   0.00   55
 11  \w    117.00 154.00   1.00   28.00    --  112.00 111.00 -90.00   37
 12  \w    103.00 174.00   1.00   28.00    --  112.00  77.00 120.00   71
 13  \w    114.00 141.00   1.00   28.00    --  112.00 178.00 -30.00   27
 14  \w     91.00 123.00   1.00   28.00    --  112.00 178.00-150.00   32
 15  \w     80.00 109.00   1.00   28.00    --  112.00-111.00 150.00   29
 16  \w    116.00 142.00   1.00   28.00    --  112.00  77.00  30.00   26
 17  \w     83.00 177.00   1.00   28.00    --  112.00  61.00  90.00   94
 18  \w     52.00  80.00   1.00   28.00    --  112.00 -95.00 -60.00   28
;
_diffrn_measurement_device 'four-circle diffractometer'
_diffrn_measurement_device_type 'SuperNova, Dual, Cu at zero, AtlasS2'
_diffrn_measurement_method '\w scans'
_diffrn_orient_matrix_type 'CrysAlisPro convention (1999,Acta A55,543-557)'
_diffrn_orient_matrix_UB_11 -0.0490831000
_diffrn_orient_matrix_UB_12 0.0187229000
_diffrn_orient_matrix_UB_13 -0.0624056000
_diffrn_orient_matrix_UB_21 0.0169875000
_diffrn_orient_matrix_UB_22 0.0796152000
_diffrn_orient_matrix_UB_23 0.0033128000
_diffrn_orient_matrix_UB_31 0.0385352000
_diffrn_orient_matrix_UB_32 -0.0112674000
_diffrn_orient_matrix_UB_33 -0.0807587000
_diffrn_radiation_monochromator mirror
_diffrn_radiation_probe x-ray
_diffrn_radiation_type 'Cu K\a'
_diffrn_radiation_wavelength 1.54184
_diffrn_reflns_av_R_equivalents 0.0274
_diffrn_reflns_av_unetI/netI 0.0198
_diffrn_reflns_Laue_measured_fraction_full 0.999
_diffrn_reflns_Laue_measured_fraction_max 0.995
_diffrn_reflns_limit_h_max 29
_diffrn_reflns_limit_h_min -28
_diffrn_reflns_limit_k_max 19
_diffrn_reflns_limit_k_min -23
_diffrn_reflns_limit_l_max 18
_diffrn_reflns_limit_l_min -18
_diffrn_reflns_number 37644
_diffrn_reflns_point_group_measured_fraction_full 0.999
_diffrn_reflns_point_group_measured_fraction_max 0.995
_diffrn_reflns_theta_full 67.684
_diffrn_reflns_theta_max 76.412
_diffrn_reflns_theta_min 3.010
_diffrn_source 'micro-focus sealed X-ray tube'
_diffrn_source_type 'SuperNova (Cu) X-ray Source'
_exptl_absorpt_coefficient_mu 4.661
_exptl_absorpt_correction_T_max 0.969
_exptl_absorpt_correction_T_min 0.891
_exptl_absorpt_correction_type gaussian
_exptl_absorpt_process_details
;
CrysAlisPro 1.171.38.41 (Rigaku Oxford Diffraction, 2015)
Numerical absorption correction based on gaussian integration over
			a multifaceted crystal model
Empirical absorption correction using spherical harmonics,
 implemented in SCALE3 ABSPACK scaling algorithm.
;
_exptl_crystal_colour violet
_exptl_crystal_colour_primary violet
_exptl_crystal_density_diffrn 1.410
_exptl_crystal_description block
_exptl_crystal_F_000 2952
_exptl_crystal_size_max 0.362
_exptl_crystal_size_mid 0.086
_exptl_crystal_size_min 0.067
_refine_diff_density_max 0.621
_refine_diff_density_min -0.652
_refine_diff_density_rms 0.047
_refine_ls_extinction_method none
_refine_ls_goodness_of_fit_ref 1.023
_refine_ls_hydrogen_treatment constr
_refine_ls_matrix_type full
_refine_ls_number_parameters 451
_refine_ls_number_reflns 7007
_refine_ls_number_restraints 0
_refine_ls_restrained_S_all 1.023
_refine_ls_R_factor_all 0.0380
_refine_ls_R_factor_gt 0.0339
_refine_ls_shift/su_max 0.001
_refine_ls_shift/su_mean 0.000
_refine_ls_structure_factor_coef Fsqd
_refine_ls_weighting_details 'w=1/[\s^2^(Fo^2^)+(0.0401P)^2^+4.8656P] where P=(Fo^2^+2Fc^2^)/3'
_refine_ls_weighting_scheme calc
_refine_ls_wR_factor_gt 0.0842
_refine_ls_wR_factor_ref 0.0877
_reflns_Friedel_coverage 0.000
_reflns_number_gt 6453
_reflns_number_total 7007
_reflns_threshold_expression 'I > 2\s(I)'
_cod_data_source_file d2dt01207c2.cif
_cod_data_source_block tpa36fepf6_100_2
_cod_depositor_comments 'Adding full bibliography for 7710599--7710604.cif.'
_cod_database_code 7710603
_shelx_shelxl_version_number 2014/7
_chemical_oxdiff_formula 'C32 H38 F6 Fe N4 O2 P'
_shelx_space_group_comment
;
The symmetry employed for this shelxl refinement is uniquely defined
by the following loop, which should always be used as a source of
symmetry information in preference to the above space-group names.
They are only intended as comments.
;
_reflns_odcompleteness_completeness 99.91
_reflns_odcompleteness_iscentric 1
_reflns_odcompleteness_theta 66.97
_olex2_refinement_description
;
1. Fixed Uiso
 At 1.2 times of:
  All C(H) groups, All C(H,H) groups
 At 1.5 times of:
  All C(H,H,H) groups
2. Others
 Sof(F9)=1-FVAR(1)
 Sof(F8)=Sof(F5)=Sof(F7)=Sof(F10)=Sof(F6)=FVAR(1)
3.a Secondary CH2 refined with riding coordinates:
 C26(H26A,H26B), C20(H20A,H20B), C32(H32A,H32B)
3.b Aromatic/amide H refined with riding coordinates:
 C15(H15), C24(H24), C5(H5), C16(H16), C21(H21), C4(H4), C27(H27), C23(H23),
 C18(H18), C22(H22), C28(H28), C17(H17), C30(H30), C29(H29)
3.c Idealised Me refined as rotating group:
 C13(H13A,H13B,H13C), C8(H8A,H8B,H8C), C9(H9A,H9B,H9C), C12(H12A,H12B,H12C),
 C10(H10A,H10B,H10C), C14(H14A,H14B,H14C)
;
_smtbx_masks_void_probe_radius 1.2
_smtbx_masks_void_truncation_radius 1.2
_olex2_submission_special_instructions 'No special instructions were received'
_oxdiff_exptl_absorpt_empirical_details
;
Empirical correction (ABSPACK) includes:
- Absorption correction using spherical harmonics
- Frame scaling
;
_oxdiff_exptl_absorpt_empirical_full_max 1.707
_oxdiff_exptl_absorpt_empirical_full_min 0.589

loop_
_space_group_symop_operation_xyz
'x, y, z'
'-x+1/2, -y+1/2, z+1/2'
'-x, y, -z+1/2'
'x+1/2, -y+1/2, -z'
'-x, -y, -z'
'x-1/2, y-1/2, -z-1/2'
'x, -y, z-1/2'
'-x-1/2, y-1/2, z'

loop_
_atom_site_label
_atom_site_type_symbol
_atom_site_fract_x
_atom_site_fract_y
_atom_site_fract_z
_atom_site_U_iso_or_equiv
_atom_site_adp_type
_atom_site_occupancy
_atom_site_site_symmetry_order
_atom_site_calc_flag
_atom_site_refinement_flags_posn
_atom_site_refinement_flags_adp
_atom_site_refinement_flags_occupancy
_atom_site_disorder_assembly
_atom_site_disorder_group
Fe Fe 0.68214(2) 0.23448(2) 0.55600(2) 0.01889(7) Uani 1 1 d . . . . .
P2 P 0.5000 0.09063(3) 0.7500 0.02332(13) Uani 1 2 d S T P . .
P1 P 0.5000 0.46288(4) 0.7500 0.0489(2) Uani 1 2 d S T P . .
F3 F 0.5000 0.17757(8) 0.7500 0.0335(3) Uani 1 2 d S T P . .
F1 F 0.5000 0.00501(8) 0.7500 0.0312(3) Uani 1 2 d S T P . .
F2 F 0.55826(4) 0.09191(6) 0.69716(7) 0.0313(2) Uani 1 1 d . . . . .
F4 F 0.53341(5) 0.09112(6) 0.84212(7) 0.0349(2) Uani 1 1 d . . . . .
O2 O 0.74638(5) 0.17929(6) 0.52489(8) 0.0232(2) Uani 1 1 d . . . . .
O1 O 0.73559(5) 0.30530(6) 0.59263(8) 0.0244(2) Uani 1 1 d . . . . .
F8 F 0.5625(3) 0.4591(4) 0.7447(4) 0.0458(13) Uani 0.5015(19) 1 d . . P A 1
N3 N 0.67027(6) 0.19740(8) 0.68834(9) 0.0228(3) Uani 1 1 d . . . . .
N1 N 0.62359(6) 0.15855(7) 0.50846(9) 0.0207(3) Uani 1 1 d . . . . .
N2 N 0.60465(6) 0.28810(8) 0.59622(9) 0.0234(3) Uani 1 1 d . . . . .
N4 N 0.65985(6) 0.29472(8) 0.44019(9) 0.0248(3) Uani 1 1 d . . . . .
C25 C 0.63487(7) 0.23654(9) 0.73782(11) 0.0236(3) Uani 1 1 d . . . . .
C6 C 0.83534(7) 0.32183(9) 0.61302(10) 0.0233(3) Uani 1 1 d . . . . .
C3 C 0.84785(7) 0.17964(9) 0.53807(11) 0.0233(3) Uani 1 1 d . . . . .
C1 C 0.78857(7) 0.28138(9) 0.58570(10) 0.0211(3) Uani 1 1 d . . . . .
C2 C 0.79484(7) 0.21173(9) 0.54831(10) 0.0210(3) Uani 1 1 d . . . . .
C15 C 0.63674(7) 0.09876(9) 0.46270(11) 0.0246(3) Uani 1 1 d . . . . .
H15 H 0.6743 0.0865 0.4560 0.030 Uiso 1 1 calc R U . . .
C24 C 0.62546(8) 0.22113(10) 0.82665(11) 0.0291(4) Uani 1 1 d . . . . .
H24 H 0.6003 0.2484 0.8596 0.035 Uiso 1 1 calc R U . . .
C5 C 0.88745(7) 0.28904(10) 0.60242(11) 0.0275(4) Uani 1 1 d . . . . .
H5 H 0.9195 0.3138 0.6201 0.033 Uiso 1 1 calc R U . . .
C19 C 0.56943(7) 0.17630(9) 0.51888(11) 0.0236(3) Uani 1 1 d . . . . .
C16 C 0.59642(8) 0.05514(10) 0.42546(12) 0.0308(4) Uani 1 1 d . . . . .
H16 H 0.6065 0.0142 0.3940 0.037 Uiso 1 1 calc R U . . .
C21 C 0.69722(8) 0.14198(10) 0.72563(12) 0.0283(4) Uani 1 1 d . . . . .
H21 H 0.7213 0.1145 0.6910 0.034 Uiso 1 1 calc R U . . .
C26 C 0.60906(8) 0.30047(10) 0.69312(11) 0.0282(4) Uani 1 1 d . . . . .
H26A H 0.5720 0.3092 0.7175 0.034 Uiso 1 1 calc R U . . .
H26B H 0.6319 0.3426 0.7042 0.034 Uiso 1 1 calc R U . . .
C4 C 0.89352(7) 0.22065(10) 0.56640(11) 0.0274(4) Uani 1 1 d . . . . .
H4 H 0.9294 0.2015 0.5610 0.033 Uiso 1 1 calc R U . . .
C27 C 0.67908(8) 0.28258(10) 0.35776(12) 0.0299(4) Uani 1 1 d . . . . .
H27 H 0.7079 0.2495 0.3497 0.036 Uiso 1 1 calc R U . . .
C11 C 0.85443(8) 0.10377(10) 0.50059(12) 0.0291(4) Uani 1 1 d . . . . .
C23 C 0.65407(8) 0.16473(11) 0.86528(12) 0.0329(4) Uani 1 1 d . . . . .
H23 H 0.6490 0.1541 0.9249 0.039 Uiso 1 1 calc R U . . .
C20 C 0.55581(8) 0.24116(10) 0.57469(13) 0.0300(4) Uani 1 1 d . . . . .
H20A H 0.5280 0.2697 0.5438 0.036 Uiso 1 1 calc R U . . .
H20B H 0.5390 0.2250 0.6297 0.036 Uiso 1 1 calc R U . . .
F5 F 0.49423(11) 0.38606(14) 0.68976(19) 0.0380(6) Uani 0.5015(19) 1 d . . P A 1
C18 C 0.52681(7) 0.13474(11) 0.48289(12) 0.0310(4) Uani 1 1 d . . . . .
H18 H 0.4895 0.1479 0.4904 0.037 Uiso 1 1 calc R U . . .
C7 C 0.82845(8) 0.39785(10) 0.64988(12) 0.0285(4) Uani 1 1 d . . . . .
C22 C 0.69041(8) 0.12427(11) 0.81403(13) 0.0340(4) Uani 1 1 d . . . . .
H22 H 0.7099 0.0859 0.8386 0.041 Uiso 1 1 calc R U . . .
C28 C 0.65738(9) 0.31772(12) 0.28449(13) 0.0380(4) Uani 1 1 d . . . . .
H28 H 0.6718 0.3089 0.2283 0.046 Uiso 1 1 calc R U . . .
C17 C 0.54040(8) 0.07364(11) 0.43591(12) 0.0340(4) Uani 1 1 d . . . . .
H17 H 0.5123 0.0452 0.4115 0.041 Uiso 1 1 calc R U . . .
C31 C 0.61840(9) 0.34333(10) 0.45142(12) 0.0313(4) Uani 1 1 d . . . . .
C13 C 0.82871(9) 0.09885(11) 0.40714(13) 0.0366(4) Uani 1 1 d . . . . .
H13A H 0.7898 0.1121 0.4096 0.055 Uiso 1 1 calc R U . . .
H13B H 0.8320 0.0506 0.3856 0.055 Uiso 1 1 calc R U . . .
H13C H 0.8483 0.1308 0.3680 0.055 Uiso 1 1 calc R U . . .
C8 C 0.80124(10) 0.44502(10) 0.57870(14) 0.0384(4) Uani 1 1 d . . . . .
H8A H 0.8248 0.4460 0.5271 0.058 Uiso 1 1 calc R U . . .
H8B H 0.7967 0.4929 0.6011 0.058 Uiso 1 1 calc R U . . .
H8C H 0.7652 0.4257 0.5633 0.058 Uiso 1 1 calc R U . . .
C32 C 0.60221(9) 0.35635(10) 0.54657(12) 0.0328(4) Uani 1 1 d . . . . .
H32A H 0.6277 0.3909 0.5730 0.039 Uiso 1 1 calc R U . . .
H32B H 0.5645 0.3759 0.5493 0.039 Uiso 1 1 calc R U . . .
C9 C 0.79153(9) 0.39700(11) 0.73316(13) 0.0370(5) Uani 1 1 d . . . . .
H9A H 0.7561 0.3750 0.7196 0.056 Uiso 1 1 calc R U . . .
H9B H 0.7854 0.4453 0.7530 0.056 Uiso 1 1 calc R U . . .
H9C H 0.8100 0.3701 0.7790 0.056 Uiso 1 1 calc R U . . .
C12 C 0.82449(10) 0.05026(11) 0.56130(15) 0.0404(5) Uani 1 1 d . . . . .
H12A H 0.8422 0.0503 0.6184 0.061 Uiso 1 1 calc R U . . .
H12B H 0.8267 0.0031 0.5360 0.061 Uiso 1 1 calc R U . . .
H12C H 0.7858 0.0639 0.5675 0.061 Uiso 1 1 calc R U . . .
C10 C 0.88490(9) 0.43161(12) 0.67463(16) 0.0442(5) Uani 1 1 d . . . . .
H10A H 0.9030 0.4027 0.7188 0.066 Uiso 1 1 calc R U . . .
H10B H 0.8788 0.4790 0.6977 0.066 Uiso 1 1 calc R U . . .
H10C H 0.9083 0.4344 0.6229 0.066 Uiso 1 1 calc R U . . .
C30 C 0.59372(10) 0.37941(12) 0.38109(14) 0.0404(5) Uani 1 1 d . . . . .
H30 H 0.5645 0.4115 0.3906 0.048 Uiso 1 1 calc R U . . .
C29 C 0.61373(10) 0.36641(12) 0.29626(14) 0.0436(5) Uani 1 1 d . . . . .
H29 H 0.5981 0.3900 0.2478 0.052 Uiso 1 1 calc R U . . .
C14 C 0.91607(9) 0.08117(13) 0.49481(18) 0.0495(6) Uani 1 1 d . . . . .
H14A H 0.9358 0.1132 0.4559 0.074 Uiso 1 1 calc R U . . .
H14B H 0.9184 0.0331 0.4722 0.074 Uiso 1 1 calc R U . . .
H14C H 0.9327 0.0830 0.5527 0.074 Uiso 1 1 calc R U . . .
F7 F 0.50193(11) 0.50051(16) 0.64441(18) 0.0494(7) Uani 0.5015(19) 1 d . . P A 1
F10 F 0.50467(12) 0.54051(16) 0.7156(2) 0.0583(8) Uani 0.5015(19) 1 d . . P A 2
F6 F 0.51141(13) 0.4247(2) 0.66854(18) 0.0583(9) Uani 0.5015(19) 1 d . . P A 2
F9 F 0.5713(3) 0.4670(4) 0.7716(4) 0.0375(10) Uani 0.4985(19) 1 d . . P A 2

loop_
_atom_site_aniso_label
_atom_site_aniso_U_11
_atom_site_aniso_U_22
_atom_site_aniso_U_33
_atom_site_aniso_U_23
_atom_site_aniso_U_13
_atom_site_aniso_U_12
Fe 0.01875(13) 0.01826(13) 0.01967(13) -0.00150(9) -0.00048(9) -0.00123(9)
P2 0.0215(3) 0.0188(3) 0.0296(3) 0.000 0.0026(2) 0.000
P1 0.0404(4) 0.0358(4) 0.0703(6) 0.000 0.0261(4) 0.000
F3 0.0317(8) 0.0202(7) 0.0485(9) 0.000 0.0127(7) 0.000
F1 0.0344(8) 0.0195(7) 0.0395(8) 0.000 0.0040(6) 0.000
F2 0.0257(5) 0.0278(5) 0.0405(6) 0.0018(4) 0.0092(4) 0.0035(4)
F4 0.0333(6) 0.0381(6) 0.0331(6) -0.0010(5) -0.0035(4) -0.0044(5)
O2 0.0228(6) 0.0211(5) 0.0257(6) -0.0047(5) -0.0006(5) -0.0018(4)
O1 0.0234(6) 0.0212(5) 0.0286(6) -0.0044(5) -0.0012(5) -0.0009(5)
F8 0.024(2) 0.061(2) 0.052(3) 0.005(3) -0.006(2) -0.0059(15)
N3 0.0228(7) 0.0241(7) 0.0214(7) -0.0002(5) -0.0019(5) -0.0029(5)
N1 0.0207(6) 0.0218(7) 0.0198(6) 0.0034(5) -0.0012(5) -0.0018(5)
N2 0.0280(7) 0.0216(7) 0.0204(6) -0.0004(5) 0.0015(5) 0.0040(6)
N4 0.0303(8) 0.0218(7) 0.0223(7) -0.0004(5) 0.0031(6) -0.0058(6)
C25 0.0252(8) 0.0246(8) 0.0210(8) -0.0031(6) -0.0009(6) -0.0037(6)
C6 0.0271(8) 0.0241(8) 0.0186(7) 0.0005(6) 0.0011(6) -0.0065(6)
C3 0.0250(8) 0.0260(8) 0.0190(7) 0.0001(6) 0.0038(6) 0.0004(6)
C1 0.0249(8) 0.0210(7) 0.0174(7) 0.0006(6) 0.0010(6) -0.0012(6)
C2 0.0240(8) 0.0219(8) 0.0171(7) 0.0002(6) 0.0004(6) -0.0029(6)
C15 0.0257(8) 0.0228(8) 0.0254(8) 0.0025(6) -0.0007(6) -0.0011(6)
C24 0.0321(9) 0.0341(9) 0.0210(8) -0.0031(7) 0.0012(7) -0.0067(7)
C5 0.0242(8) 0.0335(9) 0.0247(8) -0.0010(7) 0.0018(6) -0.0073(7)
C19 0.0207(8) 0.0305(9) 0.0195(7) 0.0054(6) -0.0004(6) 0.0003(6)
C16 0.0362(10) 0.0275(9) 0.0287(9) -0.0016(7) -0.0025(7) -0.0058(7)
C21 0.0276(9) 0.0279(9) 0.0294(9) 0.0010(7) -0.0043(7) 0.0010(7)
C26 0.0348(9) 0.0293(9) 0.0205(8) -0.0031(7) 0.0040(7) 0.0053(7)
C4 0.0223(8) 0.0359(9) 0.0239(8) 0.0000(7) 0.0034(6) 0.0016(7)
C27 0.0328(9) 0.0314(9) 0.0255(9) -0.0040(7) 0.0054(7) -0.0077(7)
C11 0.0295(9) 0.0283(9) 0.0296(9) -0.0046(7) 0.0038(7) 0.0045(7)
C23 0.0386(10) 0.0386(10) 0.0215(8) 0.0051(7) -0.0060(7) -0.0107(8)
C20 0.0210(8) 0.0361(10) 0.0329(9) -0.0020(8) 0.0017(7) 0.0035(7)
F5 0.0306(13) 0.0353(13) 0.0481(16) -0.0029(11) 0.0011(10) -0.0033(10)
C18 0.0215(8) 0.0446(11) 0.0269(8) 0.0022(8) -0.0037(7) -0.0035(8)
C7 0.0318(9) 0.0248(8) 0.0290(9) -0.0046(7) 0.0015(7) -0.0100(7)
C22 0.0385(10) 0.0326(10) 0.0310(9) 0.0072(8) -0.0101(8) -0.0014(8)
C28 0.0490(12) 0.0416(11) 0.0234(8) 0.0006(8) 0.0038(8) -0.0055(9)
C17 0.0305(9) 0.0410(11) 0.0304(9) -0.0013(8) -0.0066(7) -0.0116(8)
C31 0.0442(11) 0.0223(8) 0.0273(9) 0.0024(7) 0.0025(8) 0.0015(8)
C13 0.0460(11) 0.0339(10) 0.0300(9) -0.0104(8) 0.0034(8) 0.0006(9)
C8 0.0521(12) 0.0222(9) 0.0408(11) 0.0000(8) 0.0015(9) -0.0036(8)
C32 0.0484(11) 0.0232(9) 0.0267(9) 0.0012(7) 0.0050(8) 0.0097(8)
C9 0.0468(12) 0.0328(10) 0.0316(10) -0.0124(8) 0.0074(8) -0.0120(9)
C12 0.0533(13) 0.0257(10) 0.0423(11) 0.0024(8) 0.0072(9) 0.0045(9)
C10 0.0379(11) 0.0372(11) 0.0576(13) -0.0146(10) 0.0010(10) -0.0147(9)
C30 0.0517(12) 0.0352(10) 0.0341(10) 0.0050(8) 0.0001(9) 0.0105(9)
C29 0.0589(14) 0.0418(12) 0.0302(10) 0.0069(9) -0.0042(9) 0.0057(10)
C14 0.0353(11) 0.0464(13) 0.0667(15) -0.0207(12) 0.0032(10) 0.0107(9)
F7 0.0498(15) 0.0527(15) 0.0457(14) 0.0176(13) -0.0033(12) -0.0136(13)
F10 0.0405(15) 0.0588(16) 0.076(2) 0.0311(15) 0.0003(16) 0.0139(13)
F6 0.0503(18) 0.096(3) 0.0283(14) -0.0181(16) -0.0089(12) 0.0226(18)
F9 0.029(2) 0.045(2) 0.039(3) 0.0085(19) -0.0052(16) 0.0059(17)

loop_
_atom_type_symbol
_atom_type_description
_atom_type_scat_dispersion_real
_atom_type_scat_dispersion_imag
_atom_type_scat_source
C C 0.0181 0.0091 'International Tables Vol C Tables 4.2.6.8 and 6.1.1.4'
H H 0.0000 0.0000 'International Tables Vol C Tables 4.2.6.8 and 6.1.1.4'
F F 0.0727 0.0534 'International Tables Vol C Tables 4.2.6.8 and 6.1.1.4'
Fe Fe -1.1336 3.1974 'International Tables Vol C Tables 4.2.6.8 and 6.1.1.4'
N N 0.0311 0.0180 'International Tables Vol C Tables 4.2.6.8 and 6.1.1.4'
O O 0.0492 0.0322 'International Tables Vol C Tables 4.2.6.8 and 6.1.1.4'
P P 0.2955 0.4335 'International Tables Vol C Tables 4.2.6.8 and 6.1.1.4'

loop_
_exptl_crystal_face_index_h
_exptl_crystal_face_index_k
_exptl_crystal_face_index_l
_exptl_crystal_face_perp_dist
11 8 1 0.0493
6 -2 -9 0.1475
15 -2 1 0.0343
-15 2 -1 0.0343
14 -5 0 0.0343
-14 5 0 0.0327
-9 2 8 0.1349
3 -12 0 0.0429
-3 12 0 0.0429
8 10 -1 0.0452
-8 -10 1 0.0433
14 5 1 0.0408
15 0 -3 0.0638
-15 -1 0 0.0353
15 -2 0 0.0338
15 -2 -2 0.0484
14 -5 0 0.0338
-14 5 0 0.0338
12 -8 0 0.0369
-12 8 0 0.0369
-4 -12 0 0.0304

loop_
_geom_angle_atom_site_label_1
_geom_angle_atom_site_label_2
_geom_angle_atom_site_label_3
_geom_angle
_geom_angle_site_symmetry_1
_geom_angle_site_symmetry_3
_geom_angle_publ_flag
O2 Fe O1 84.79(5) . . ?
O2 Fe N3 99.36(5) . . ?
O2 Fe N1 94.88(5) . . ?
O2 Fe N2 174.41(5) . . ?
O2 Fe N4 106.32(5) . . ?
O1 Fe N3 92.36(5) . . ?
O1 Fe N1 176.86(5) . . ?
O1 Fe N2 99.56(5) . . ?
O1 Fe N4 92.23(5) . . ?
N3 Fe N2 77.05(5) . . ?
N3 Fe N4 154.21(6) . . ?
N1 Fe N3 90.78(5) . . ?
N1 Fe N2 80.97(5) . . ?
N1 Fe N4 84.86(5) . . ?
N4 Fe N2 77.16(6) . . ?
F1 P2 F3 180.0 . . ?
F1 P2 F2 90.85(4) . 3_656 ?
F1 P2 F2 90.85(4) . . ?
F1 P2 F4 90.32(5) . . ?
F1 P2 F4 90.32(5) . 3_656 ?
F2 P2 F3 89.15(4) . . ?
F2 P2 F3 89.15(4) 3_656 . ?
F2 P2 F2 178.30(9) 3_656 . ?
F2 P2 F4 90.09(6) 3_656 3_656 ?
F2 P2 F4 89.90(6) . 3_656 ?
F2 P2 F4 89.90(6) 3_656 . ?
F2 P2 F4 90.09(6) . . ?
F4 P2 F3 89.68(5) . . ?
F4 P2 F3 89.68(5) 3_656 . ?
F4 P2 F4 179.36(9) 3_656 . ?
F8 P1 F8 174.6(6) . 3_656 ?
F8 P1 F5 84.7(3) 3_656 . ?
F8 P1 F5 84.7(3) . 3_656 ?
F8 P1 F5 90.7(3) 3_656 3_656 ?
F8 P1 F5 90.7(3) . . ?
F8 P1 F7 95.4(2) 3_656 . ?
F8 P1 F7 86.8(3) . . ?
F8 P1 F7 86.8(3) 3_656 3_656 ?
F8 P1 F7 95.4(2) . 3_656 ?
F5 P1 F5 65.4(2) 3_656 . ?
F5 P1 F7 81.49(14) 3_656 3_656 ?
F5 P1 F7 81.50(14) . . ?
F5 P1 F7 145.64(15) . 3_656 ?
F5 P1 F7 145.65(15) 3_656 . ?
F7 P1 F7 132.5(2) . 3_656 ?
F10 P1 F10 40.3(2) . 3_656 ?
F10 P1 F9 87.2(3) 3_656 3_656 ?
F10 P1 F9 88.0(2) . 3_656 ?
F10 P1 F9 88.0(2) 3_656 . ?
F10 P1 F9 87.2(3) . . ?
F6 P1 F10 99.4(2) . . ?
F6 P1 F10 139.6(2) . 3_656 ?
F6 P1 F10 99.4(2) 3_656 3_656 ?
F6 P1 F10 139.6(2) 3_656 . ?
F6 P1 F6 121.0(3) . 3_656 ?
F6 P1 F9 92.7(2) 3_656 . ?
F6 P1 F9 92.7(2) . 3_656 ?
F6 P1 F9 89.8(2) . . ?
F6 P1 F9 89.8(2) 3_656 3_656 ?
F9 P1 F9 174.9(5) 3_656 . ?
C2 O2 Fe 112.40(10) . . ?
C1 O1 Fe 111.93(10) . . ?
C25 N3 Fe 115.36(11) . . ?
C21 N3 Fe 125.42(12) . . ?
C21 N3 C25 119.11(15) . . ?
C15 N1 Fe 125.06(11) . . ?
C19 N1 Fe 115.47(11) . . ?
C19 N1 C15 119.18(14) . . ?
C26 N2 Fe 106.56(10) . . ?
C26 N2 C20 111.17(14) . . ?
C20 N2 Fe 109.27(10) . . ?
C32 N2 Fe 106.62(11) . . ?
C32 N2 C26 111.64(14) . . ?
C32 N2 C20 111.34(15) . . ?
C27 N4 Fe 125.56(13) . . ?
C27 N4 C31 118.55(16) . . ?
C31 N4 Fe 115.46(11) . . ?
N3 C25 C24 121.73(17) . . ?
N3 C25 C26 116.03(14) . . ?
C24 C25 C26 122.12(16) . . ?
C1 C6 C7 121.16(16) . . ?
C5 C6 C1 115.91(16) . . ?
C5 C6 C7 122.92(15) . . ?
C2 C3 C11 121.70(15) . . ?
C4 C3 C2 115.68(16) . . ?
C4 C3 C11 122.60(16) . . ?
O1 C1 C6 122.93(15) . . ?
O1 C1 C2 115.62(14) . . ?
C6 C1 C2 121.45(15) . . ?
O2 C2 C3 123.28(15) . . ?
O2 C2 C1 114.99(15) . . ?
C3 C2 C1 121.72(15) . . ?
N1 C15 H15 118.8 . . ?
N1 C15 C16 122.33(17) . . ?
C16 C15 H15 118.8 . . ?
C25 C24 H24 120.5 . . ?
C23 C24 C25 119.01(18) . . ?
C23 C24 H24 120.5 . . ?
C6 C5 H5 118.7 . . ?
C6 C5 C4 122.59(16) . . ?
C4 C5 H5 118.7 . . ?
N1 C19 C20 118.03(15) . . ?
N1 C19 C18 121.34(16) . . ?
C18 C19 C20 120.57(16) . . ?
C15 C16 H16 120.7 . . ?
C15 C16 C17 118.52(18) . . ?
C17 C16 H16 120.7 . . ?
N3 C21 H21 118.9 . . ?
N3 C21 C22 122.17(18) . . ?
C22 C21 H21 118.9 . . ?
N2 C26 C25 110.40(14) . . ?
N2 C26 H26A 109.6 . . ?
N2 C26 H26B 109.6 . . ?
C25 C26 H26A 109.6 . . ?
C25 C26 H26B 109.6 . . ?
H26A C26 H26B 108.1 . . ?
C3 C4 H4 118.7 . . ?
C5 C4 C3 122.64(16) . . ?
C5 C4 H4 118.7 . . ?
N4 C27 H27 118.9 . . ?
N4 C27 C28 122.13(19) . . ?
C28 C27 H27 118.9 . . ?
C3 C11 C13 110.64(15) . . ?
C12 C11 C3 109.45(15) . . ?
C12 C11 C13 108.90(17) . . ?
C14 C11 C3 111.93(16) . . ?
C14 C11 C13 108.24(17) . . ?
C14 C11 C12 107.58(18) . . ?
C24 C23 H23 120.4 . . ?
C24 C23 C22 119.14(17) . . ?
C22 C23 H23 120.4 . . ?
N2 C20 C19 115.09(14) . . ?
N2 C20 H20A 108.5 . . ?
N2 C20 H20B 108.5 . . ?
C19 C20 H20A 108.5 . . ?
C19 C20 H20B 108.5 . . ?
H20A C20 H20B 107.5 . . ?
C19 C18 H18 120.3 . . ?
C17 C18 C19 119.35(17) . . ?
C17 C18 H18 120.3 . . ?
C6 C7 C8 108.76(15) . . ?
C6 C7 C9 110.47(14) . . ?
C6 C7 C10 112.00(16) . . ?
C8 C7 C9 109.75(17) . . ?
C10 C7 C8 107.87(17) . . ?
C10 C7 C9 107.93(16) . . ?
C21 C22 C23 118.82(18) . . ?
C21 C22 H22 120.6 . . ?
C23 C22 H22 120.6 . . ?
C27 C28 H28 120.5 . . ?
C27 C28 C29 119.03(18) . . ?
C29 C28 H28 120.5 . . ?
C16 C17 H17 120.4 . . ?
C18 C17 C16 119.29(17) . . ?
C18 C17 H17 120.4 . . ?
N4 C31 C32 114.51(16) . . ?
N4 C31 C30 122.60(17) . . ?
C30 C31 C32 122.87(18) . . ?
C11 C13 H13A 109.5 . . ?
C11 C13 H13B 109.5 . . ?
C11 C13 H13C 109.5 . . ?
H13A C13 H13B 109.5 . . ?
H13A C13 H13C 109.5 . . ?
H13B C13 H13C 109.5 . . ?
C7 C8 H8A 109.5 . . ?
C7 C8 H8B 109.5 . . ?
C7 C8 H8C 109.5 . . ?
H8A C8 H8B 109.5 . . ?
H8A C8 H8C 109.5 . . ?
H8B C8 H8C 109.5 . . ?
N2 C32 C31 109.55(14) . . ?
N2 C32 H32A 109.8 . . ?
N2 C32 H32B 109.8 . . ?
C31 C32 H32A 109.8 . . ?
C31 C32 H32B 109.8 . . ?
H32A C32 H32B 108.2 . . ?
C7 C9 H9A 109.5 . . ?
C7 C9 H9B 109.5 . . ?
C7 C9 H9C 109.5 . . ?
H9A C9 H9B 109.5 . . ?
H9A C9 H9C 109.5 . . ?
H9B C9 H9C 109.5 . . ?
C11 C12 H12A 109.5 . . ?
C11 C12 H12B 109.5 . . ?
C11 C12 H12C 109.5 . . ?
H12A C12 H12B 109.5 . . ?
H12A C12 H12C 109.5 . . ?
H12B C12 H12C 109.5 . . ?
C7 C10 H10A 109.5 . . ?
C7 C10 H10B 109.5 . . ?
C7 C10 H10C 109.5 . . ?
H10A C10 H10B 109.5 . . ?
H10A C10 H10C 109.5 . . ?
H10B C10 H10C 109.5 . . ?
C31 C30 H30 120.8 . . ?
C31 C30 C29 118.4(2) . . ?
C29 C30 H30 120.8 . . ?
C28 C29 H29 120.4 . . ?
C30 C29 C28 119.22(19) . . ?
C30 C29 H29 120.4 . . ?
C11 C14 H14A 109.5 . . ?
C11 C14 H14B 109.5 . . ?
C11 C14 H14C 109.5 . . ?
H14A C14 H14B 109.5 . . ?
H14A C14 H14C 109.5 . . ?
H14B C14 H14C 109.5 . . ?
F10 F10 P1 69.86(12) 3_656 . ?

loop_
_geom_bond_atom_site_label_1
_geom_bond_atom_site_label_2
_geom_bond_distance
_geom_bond_site_symmetry_2
_geom_bond_publ_flag
Fe O2 1.9031(12) . ?
Fe O1 1.9160(12) . ?
Fe N3 2.1330(14) . ?
Fe N1 2.1129(14) . ?
Fe N2 2.1857(14) . ?
Fe N4 2.1448(15) . ?
P2 F3 1.6208(15) . ?
P2 F1 1.5961(15) . ?
P2 F2 1.6013(10) 3_656 ?
P2 F2 1.6013(10) . ?
P2 F4 1.6024(11) . ?
P2 F4 1.6024(11) 3_656 ?
P1 F8 1.494(7) . ?
P1 F8 1.494(7) 3_656 ?
P1 F5 1.702(3) . ?
P1 F5 1.702(3) 3_656 ?
P1 F7 1.742(3) . ?
P1 F7 1.742(3) 3_656 ?
P1 F10 1.541(3) 3_656 ?
P1 F10 1.541(3) . ?
P1 F6 1.447(3) 3_656 ?
P1 F6 1.447(3) . ?
P1 F9 1.731(6) . ?
P1 F9 1.731(6) 3_656 ?
O2 C2 1.351(2) . ?
O1 C1 1.343(2) . ?
N3 C25 1.342(2) . ?
N3 C21 1.340(2) . ?
N1 C15 1.348(2) . ?
N1 C19 1.342(2) . ?
N2 C26 1.485(2) . ?
N2 C20 1.492(2) . ?
N2 C32 1.478(2) . ?
N4 C27 1.345(2) . ?
N4 C31 1.351(2) . ?
C25 C24 1.390(2) . ?
C25 C26 1.501(2) . ?
C6 C1 1.407(2) . ?
C6 C5 1.393(3) . ?
C6 C7 1.531(2) . ?
C3 C2 1.406(2) . ?
C3 C4 1.397(2) . ?
C3 C11 1.531(2) . ?
C1 C2 1.424(2) . ?
C15 H15 0.9300 . ?
C15 C16 1.379(2) . ?
C24 H24 0.9300 . ?
C24 C23 1.382(3) . ?
C5 H5 0.9300 . ?
C5 C4 1.394(3) . ?
C19 C20 1.509(3) . ?
C19 C18 1.388(2) . ?
C16 H16 0.9300 . ?
C16 C17 1.388(3) . ?
C21 H21 0.9300 . ?
C21 C22 1.384(3) . ?
C26 H26A 0.9700 . ?
C26 H26B 0.9700 . ?
C4 H4 0.9300 . ?
C27 H27 0.9300 . ?
C27 C28 1.386(3) . ?
C11 C13 1.541(3) . ?
C11 C12 1.531(3) . ?
C11 C14 1.531(3) . ?
C23 H23 0.9300 . ?
C23 C22 1.385(3) . ?
C20 H20A 0.9700 . ?
C20 H20B 0.9700 . ?
C18 H18 0.9300 . ?
C18 C17 1.380(3) . ?
C7 C8 1.532(3) . ?
C7 C9 1.535(3) . ?
C7 C10 1.531(3) . ?
C22 H22 0.9300 . ?
C28 H28 0.9300 . ?
C28 C29 1.392(3) . ?
C17 H17 0.9300 . ?
C31 C32 1.507(2) . ?
C31 C30 1.388(3) . ?
C13 H13A 0.9600 . ?
C13 H13B 0.9600 . ?
C13 H13C 0.9600 . ?
C8 H8A 0.9600 . ?
C8 H8B 0.9600 . ?
C8 H8C 0.9600 . ?
C32 H32A 0.9700 . ?
C32 H32B 0.9700 . ?
C9 H9A 0.9600 . ?
C9 H9B 0.9600 . ?
C9 H9C 0.9600 . ?
C12 H12A 0.9600 . ?
C12 H12B 0.9600 . ?
C12 H12C 0.9600 . ?
C10 H10A 0.9600 . ?
C10 H10B 0.9600 . ?
C10 H10C 0.9600 . ?
C30 H30 0.9300 . ?
C30 C29 1.388(3) . ?
C29 H29 0.9300 . ?
C14 H14A 0.9600 . ?
C14 H14B 0.9600 . ?
C14 H14C 0.9600 . ?
F10 F10 1.061(6) 3_656 ?

loop_
_geom_torsion_atom_site_label_1
_geom_torsion_atom_site_label_2
_geom_torsion_atom_site_label_3
_geom_torsion_atom_site_label_4
_geom_torsion
_geom_torsion_site_symmetry_1
_geom_torsion_site_symmetry_2
_geom_torsion_site_symmetry_3
_geom_torsion_site_symmetry_4
_geom_torsion_publ_flag
Fe O2 C2 C3 175.47(12) . . . . ?
Fe O2 C2 C1 -3.77(17) . . . . ?
Fe O1 C1 C6 -176.47(12) . . . . ?
Fe O1 C1 C2 3.72(17) . . . . ?
Fe N3 C25 C24 -176.38(13) . . . . ?
Fe N3 C25 C26 -0.17(19) . . . . ?
Fe N3 C21 C22 175.07(14) . . . . ?
Fe N1 C15 C16 -173.07(13) . . . . ?
Fe N1 C19 C20 -9.24(19) . . . . ?
Fe N1 C19 C18 173.56(13) . . . . ?
Fe N2 C26 C25 -40.46(16) . . . . ?
Fe N2 C20 C19 -9.50(18) . . . . ?
Fe N2 C32 C31 43.91(18) . . . . ?
Fe N4 C27 C28 171.53(14) . . . . ?
Fe N4 C31 C32 10.6(2) . . . . ?
Fe N4 C31 C30 -170.81(17) . . . . ?
O1 C1 C2 O2 0.0(2) . . . . ?
O1 C1 C2 C3 -179.24(14) . . . . ?
N3 C25 C24 C23 1.1(3) . . . . ?
N3 C25 C26 N2 28.4(2) . . . . ?
N3 C21 C22 C23 0.7(3) . . . . ?
N1 C15 C16 C17 -0.2(3) . . . . ?
N1 C19 C20 N2 12.9(2) . . . . ?
N1 C19 C18 C17 0.4(3) . . . . ?
N4 C27 C28 C29 -0.9(3) . . . . ?
N4 C31 C32 N2 -37.4(2) . . . . ?
N4 C31 C30 C29 -2.0(3) . . . . ?
C25 N3 C21 C22 -1.0(3) . . . . ?
C25 C24 C23 C22 -1.3(3) . . . . ?
C6 C1 C2 O2 -179.80(14) . . . . ?
C6 C1 C2 C3 0.9(2) . . . . ?
C6 C5 C4 C3 0.0(3) . . . . ?
C1 C6 C5 C4 0.5(2) . . . . ?
C1 C6 C7 C8 -60.5(2) . . . . ?
C1 C6 C7 C9 60.0(2) . . . . ?
C1 C6 C7 C10 -179.61(17) . . . . ?
C2 C3 C4 C5 -0.1(2) . . . . ?
C2 C3 C11 C13 58.5(2) . . . . ?
C2 C3 C11 C12 -61.6(2) . . . . ?
C2 C3 C11 C14 179.28(18) . . . . ?
C15 N1 C19 C20 176.63(15) . . . . ?
C15 N1 C19 C18 -0.6(2) . . . . ?
C15 C16 C17 C18 0.0(3) . . . . ?
C24 C25 C26 N2 -155.45(16) . . . . ?
C24 C23 C22 C21 0.4(3) . . . . ?
C5 C6 C1 O1 179.22(15) . . . . ?
C5 C6 C1 C2 -1.0(2) . . . . ?
C5 C6 C7 C8 118.03(19) . . . . ?
C5 C6 C7 C9 -121.46(19) . . . . ?
C5 C6 C7 C10 -1.1(2) . . . . ?
C19 N1 C15 C16 0.5(2) . . . . ?
C19 C18 C17 C16 -0.2(3) . . . . ?
C21 N3 C25 C24 0.0(2) . . . . ?
C21 N3 C25 C26 176.25(15) . . . . ?
C26 N2 C20 C19 -126.83(16) . . . . ?
C26 N2 C32 C31 159.92(16) . . . . ?
C26 C25 C24 C23 -174.89(17) . . . . ?
C4 C3 C2 O2 -179.55(15) . . . . ?
C4 C3 C2 C1 -0.4(2) . . . . ?
C4 C3 C11 C13 -123.29(18) . . . . ?
C4 C3 C11 C12 116.70(19) . . . . ?
C4 C3 C11 C14 -2.5(3) . . . . ?
C27 N4 C31 C32 -176.47(17) . . . . ?
C27 N4 C31 C30 2.1(3) . . . . ?
C27 C28 C29 C30 1.1(3) . . . . ?
C11 C3 C2 O2 -1.2(2) . . . . ?
C11 C3 C2 C1 178.01(15) . . . . ?
C11 C3 C4 C5 -178.47(16) . . . . ?
C20 N2 C26 C25 78.51(18) . . . . ?
C20 N2 C32 C31 -75.2(2) . . . . ?
C20 C19 C18 C17 -176.71(17) . . . . ?
C18 C19 C20 N2 -169.91(16) . . . . ?
C7 C6 C1 O1 -2.2(2) . . . . ?
C7 C6 C1 C2 177.62(15) . . . . ?
C7 C6 C5 C4 -178.06(16) . . . . ?
C31 N4 C27 C28 -0.7(3) . . . . ?
C31 C30 C29 C28 0.3(3) . . . . ?
C32 N2 C26 C25 -156.50(15) . . . . ?
C32 N2 C20 C19 108.01(17) . . . . ?
C32 C31 C30 C29 176.5(2) . . . . ?
C30 C31 C32 N2 144.0(2) . . . . ?
F6 P1 F10 F10 0.5(5) 3_656 . . 3_656 ?
F6 P1 F10 F10 -179.7(3) . . . 3_656 ?
F9 P1 F10 F10 87.9(4) 3_656 . . 3_656 ?
F9 P1 F10 F10 -90.3(4) . . . 3_656 ?

loop_
_exptl_oxdiff_crystal_face_indexfrac_h
_exptl_oxdiff_crystal_face_indexfrac_k
_exptl_oxdiff_crystal_face_indexfrac_l
_exptl_oxdiff_crystal_face_x
_exptl_oxdiff_crystal_face_y
_exptl_oxdiff_crystal_face_z
11.3735 8.1382 0.8439 -0.4585 0.8439 0.2784
5.6026 -2.2370 -8.9492 0.2416 -0.1126 0.9638
15.2396 -1.9143 0.5758 -0.8198 0.1084 0.5623
-15.2396 1.9143 -0.5758 0.8198 -0.1084 -0.5623
14.1110 -4.9172 0.4562 -0.8131 -0.1503 0.5623
-14.1545 4.8701 -0.1439 0.7949 0.1468 -0.5887
-9.1688 1.5533 7.7903 -0.0070 -0.0063 -1.0000
3.4646 -11.7916 0.4437 -0.4185 -0.8785 0.2305
-3.4646 11.7916 -0.4437 0.4185 0.8785 -0.2305
8.2097 10.2450 -0.5285 -0.1782 0.9534 0.2436
-8.2920 -10.1970 0.6153 0.1777 -0.9507 -0.2543
14.2800 4.6026 0.5040 -0.6462 0.6107 0.4577
14.7959 0.1933 -2.8500 -0.5448 0.2573 0.7981
-15.4006 -1.0816 0.0344 0.7335 -0.3476 -0.5841
15.2535 -1.9821 -0.0071 -0.7854 0.1013 0.6107
14.9999 -2.0534 -1.7092 -0.6680 0.0857 0.7392
14.1635 -4.8554 -0.1263 -0.7782 -0.1464 0.6107
-14.1635 4.8554 0.1263 0.7782 0.1464 -0.6107
12.0746 -7.5637 -0.1058 -0.7277 -0.3974 0.5591
-12.0746 7.5637 0.1058 0.7277 0.3974 -0.5591
-3.8495 -11.7309 -0.0874 -0.0252 -0.9996 -0.0091

loop_
_smtbx_masks_void_nr
_smtbx_masks_void_average_x
_smtbx_masks_void_average_y
_smtbx_masks_void_average_z
_smtbx_masks_void_volume
_smtbx_masks_void_count_electrons
_smtbx_masks_void_content
1 0.000 0.268 0.750 72.8 5.7 ?
2 0.000 0.732 0.250 72.8 5.5 ?
3 0.196 -0.003 0.252 17.2 0.0 ?
4 0.196 0.003 0.752 17.2 0.0 ?
5 0.304 0.497 0.252 17.2 0.0 ?
6 0.304 0.503 0.752 17.2 0.2 ?
7 0.500 0.232 0.250 72.8 5.7 ?
8 0.500 0.768 0.750 72.8 5.5 ?
9 0.696 0.503 0.748 17.2 0.0 ?
10 0.696 0.497 0.248 17.2 0.0 ?
11 0.804 0.003 0.748 17.2 0.0 ?
12 0.804 0.997 0.248 17.2 0.0 ?
